data_1572063
loop_
_publ_author_name
'K\"orner, Lukas'
'Bockfeld, Dirk'
'Bannenberg, Thomas'
'Tamm, Matthias'

_publ_section_title
;
 2,3-Diamino-4,5-diarylcyclopentadienone iron carbonyl complexes as
 catalysts for reductive amination reactions
;
_journal_issue 16
_journal_name_full 'Catalysis Science &amp; Technology'
_journal_page_first 4522
_journal_page_last 4532
_journal_paper_doi 10.1039/D4CY00372A
_journal_volume 14
_journal_year 2024
_chemical_formula_moiety 'C32 H28 F6 Fe N2 O4, C6 H12'
_chemical_formula_sum 'C38 H40 F6 Fe N2 O4'
_chemical_formula_weight 758.57
_space_group_crystal_system triclinic
_space_group_IT_number 2
_space_group_name_Hall '-P 1'
_space_group_name_H-M_alt 'P -1'
_atom_sites_solution_hydrogens geom
_atom_sites_solution_primary iterative
_atom_sites_solution_secondary difmap
_audit_creation_method SHELXL-2018/3
_audit_update_record
;
2024-03-06 deposited with the CCDC.	2024-07-05 downloaded from the CCDC.
;
_cell_angle_alpha 101.0985(12)
_cell_angle_beta 99.2340(10)
_cell_angle_gamma 103.2907(8)
_cell_formula_units_Z 4
_cell_length_a 10.59054(12)
_cell_length_b 15.4277(2)
_cell_length_c 23.2167(3)
_cell_measurement_reflns_used 144939
_cell_measurement_temperature 100(2)
_cell_measurement_theta_max 45.0640
_cell_measurement_theta_min 2.1100
_cell_volume 3538.47(8)
_computing_cell_refinement 'CrysAlisPro 1.171.42.64a (Rigaku OD, 2022)'
_computing_data_collection 'CrysAlisPro 1.171.42.64a (Rigaku OD, 2022)'
_computing_data_reduction 'CrysAlisPro 1.171.42.64a (Rigaku OD, 2022)'
_computing_publication_material 'OLEX2 v1.3 (O. V. Dolomanov et al., J. Appl. Cryst., 2009, 42, 339-341)'
_computing_structure_refinement 'SHELXL-2018/3 (G. M. Sheldrick, Acta Cryst., 2015, C71, 3-8)'
_computing_structure_solution 'SHELXT 2018/2 (G. M. Sheldrick, Acta Cryst., 2015, A71, 3-8)'
_diffrn_ambient_environment N~2~
_diffrn_ambient_temperature 100(2)
_diffrn_detector 'Hybrid Pixel Array Detector'
_diffrn_detector_area_resol_mean 10.0000
_diffrn_detector_type HyPix
_diffrn_measured_fraction_theta_full 0.999
_diffrn_measured_fraction_theta_max 0.992
_diffrn_measurement_device 'four-circle diffractometer'
_diffrn_measurement_device_type 'XtaLAB Synergy, Single source at offset/far, HyPix'
_diffrn_measurement_method '\w scans'
_diffrn_radiation_monochromator mirror
_diffrn_radiation_probe x-ray
_diffrn_radiation_type 'Mo K\a'
_diffrn_radiation_wavelength 0.71073
_diffrn_reflns_av_unetI/netI 0.0396
_diffrn_reflns_Laue_measured_fraction_full 0.999
_diffrn_reflns_Laue_measured_fraction_max 0.992
_diffrn_reflns_limit_h_max 19
_diffrn_reflns_limit_h_min -19
_diffrn_reflns_limit_k_max 28
_diffrn_reflns_limit_k_min -28
_diffrn_reflns_limit_l_max 42
_diffrn_reflns_limit_l_min -42
_diffrn_reflns_number 78215
_diffrn_reflns_point_group_measured_fraction_full 0.999
_diffrn_reflns_point_group_measured_fraction_max 0.992
_diffrn_reflns_theta_full 25.242
_diffrn_reflns_theta_max 40.327
_diffrn_reflns_theta_min 2.020
_diffrn_source 'micro-focus sealed X-ray tube'
_diffrn_source_type 'PhotonJet (Mo) X-ray Source'
_exptl_absorpt_coefficient_mu 0.501
_exptl_absorpt_correction_T_max 1.000
_exptl_absorpt_correction_T_min 0.407
_exptl_absorpt_correction_type gaussian
_exptl_absorpt_process_details
;
CrysAlisPro 1.171.42.64a (Rigaku Oxford Diffraction, 2022)
Numerical absorption correction based on gaussian integration over
a multifaceted crystal model
Empirical absorption correction using spherical harmonics,
implemented in SCALE3 ABSPACK scaling algorithm.
;
_exptl_crystal_colour yellow
_exptl_crystal_density_diffrn 1.424
_exptl_crystal_description irregular
_exptl_crystal_F_000 1576
_exptl_crystal_size_max 0.400
_exptl_crystal_size_mid 0.230
_exptl_crystal_size_min 0.017
_refine_diff_density_max 2.068
_refine_diff_density_min -0.969
_refine_diff_density_rms 0.138
_refine_ls_extinction_method none
_refine_ls_goodness_of_fit_ref 1.049
_refine_ls_hydrogen_treatment constr
_refine_ls_matrix_type full
_refine_ls_number_parameters 976
_refine_ls_number_reflns 78215
_refine_ls_number_restraints 144
_refine_ls_restrained_S_all 1.083
_refine_ls_R_factor_all 0.1161
_refine_ls_R_factor_gt 0.0855
_refine_ls_shift/su_max 0.001
_refine_ls_shift/su_mean 0.000
_refine_ls_structure_factor_coef Fsqd
_refine_ls_weighting_details 'w=1/[\s^2^(Fo^2^)+(0.1217P)^2^+3.4697P] where P=(Fo^2^+2Fc^2^)/3'
_refine_ls_weighting_scheme calc
_refine_ls_wR_factor_gt 0.2310
_refine_ls_wR_factor_ref 0.2484
_reflns_Friedel_coverage 0.000
_reflns_number_gt 55547
_reflns_number_total 78215
_reflns_threshold_expression 'I > 2\s(I)'
_cod_data_source_file d4cy00372a3.cif
_cod_data_source_block lk39db
_cod_depositor_comments 'Adding full bibliography for 1572060--1572070.cif.'
_cod_original_cell_volume 3538.46(8)
_cod_database_code 1572063
_shelx_shelxl_version_number 2018/3
_shelx_space_group_comment
;
The symmetry employed for this shelxl refinement is uniquely defined
by the following loop, which should always be used as a source of
symmetry information in preference to the above space-group names.
They are only intended as comments.
;
_shelx_estimated_absorpt_t_min 0.825
_shelx_estimated_absorpt_t_max 0.992
_oxdiff_exptl_absorpt_empirical_full_min 0.825
_oxdiff_exptl_absorpt_empirical_full_max 1.379
_oxdiff_exptl_absorpt_empirical_details
;
Empirical correction (ABSPACK) includes:
- Absorption correction using spherical harmonics
- Frame scaling
- Detector area scaling
;

loop_
_space_group_symop_operation_xyz
'x, y, z'
'-x, -y, -z'

loop_
_atom_site_label
_atom_site_type_symbol
_atom_site_fract_x
_atom_site_fract_y
_atom_site_fract_z
_atom_site_U_iso_or_equiv
_atom_site_adp_type
_atom_site_occupancy
_atom_site_site_symmetry_order
_atom_site_calc_flag
_atom_site_refinement_flags_posn
_atom_site_refinement_flags_adp
_atom_site_refinement_flags_occupancy
_atom_site_disorder_assembly
_atom_site_disorder_group
Fe1 Fe 0.92366(3) 1.02387(2) 0.16775(2) 0.01347(5) Uani 1 1 d . . . . .
F7 F 1.0890(3) 0.53299(13) 0.06081(11) 0.0487(5) Uani 1 1 d . . . . .
F8 F 0.9039(3) 0.50046(15) 0.08675(19) 0.0778(10) Uani 1 1 d . . . . .
F9 F 1.0830(4) 0.55530(16) 0.15371(11) 0.0646(8) Uani 1 1 d . . . . .
O1 O 0.84438(16) 1.07875(11) 0.03101(7) 0.0210(3) Uani 1 1 d . . . . .
O2 O 0.7180(2) 0.90329(14) 0.20907(11) 0.0351(4) Uani 1 1 d . . . . .
O3 O 0.79099(18) 1.17183(12) 0.18722(9) 0.0265(3) Uani 1 1 d . . . . .
O4 O 1.11407(18) 1.07983(13) 0.28442(7) 0.0261(3) Uani 1 1 d . . . . .
N1 N 1.21958(15) 1.01854(11) 0.14757(7) 0.0155(2) Uani 1 1 d . . . . .
N2 N 1.11497(16) 1.17722(11) 0.11890(7) 0.0154(2) Uani 1 1 d . . . . .
C1 C 0.90749(18) 1.04483(12) 0.06548(8) 0.0155(3) Uani 1 1 d . . . . .
C2 C 0.86285(17) 0.95332(12) 0.07763(8) 0.0144(2) Uani 1 1 d . . . . .
C3 C 0.97717(17) 0.93016(11) 0.10780(8) 0.0134(2) Uani 1 1 d . . . . .
C4 C 1.08847(17) 1.01089(12) 0.12253(8) 0.0135(2) Uani 1 1 d . . . . .
C5 C 1.04084(17) 1.08654(12) 0.10756(8) 0.0141(2) Uani 1 1 d . . . . .
C6 C 0.73144(17) 0.89126(12) 0.04568(8) 0.0149(2) Uani 1 1 d . . . . .
C7 C 0.71731(19) 0.80118(13) 0.01451(9) 0.0185(3) Uani 1 1 d . . . . .
H7 H 0.792834 0.777650 0.015744 0.022 Uiso 1 1 calc R U . . .
C8 C 0.59369(19) 0.74569(14) -0.01830(10) 0.0197(3) Uani 1 1 d . . . . .
H8 H 0.585156 0.684415 -0.038846 0.024 Uiso 1 1 calc R U . . .
C9 C 0.48314(18) 0.77964(14) -0.02105(9) 0.0178(3) Uani 1 1 d . . . . .
C10 C 0.49472(19) 0.86952(15) 0.00973(10) 0.0206(3) Uani 1 1 d . . . . .
H10 H 0.418876 0.892730 0.008093 0.025 Uiso 1 1 calc R U . . .
C11 C 0.6180(2) 0.92446(14) 0.04268(9) 0.0197(3) Uani 1 1 d . . . . .
H11 H 0.625892 0.985455 0.063530 0.024 Uiso 1 1 calc R U . . .
C12 C 0.3507(2) 0.72050(16) -0.05698(10) 0.0213(3) Uani 1 1 d . . . . .
C13 C 0.98810(17) 0.83569(12) 0.10744(8) 0.0143(2) Uani 1 1 d . . . . .
C14 C 0.9367(2) 0.78599(14) 0.14671(10) 0.0206(3) Uani 1 1 d . . . . .
H14 H 0.894027 0.813062 0.175516 0.025 Uiso 1 1 calc R U . . .
C15 C 0.9476(2) 0.69687(15) 0.14400(11) 0.0244(4) Uani 1 1 d . . . . .
H15 H 0.912967 0.663631 0.171023 0.029 Uiso 1 1 calc R U . . .
C16 C 1.0091(2) 0.65708(14) 0.10175(11) 0.0223(3) Uani 1 1 d . . . . .
C17 C 1.0611(2) 0.70548(14) 0.06241(10) 0.0210(3) Uani 1 1 d . . . . .
H17 H 1.103051 0.677762 0.033538 0.025 Uiso 1 1 calc R U . . .
C18 C 1.0515(2) 0.79489(13) 0.06537(9) 0.0179(3) Uani 1 1 d . . . . .
H18 H 1.088047 0.828265 0.038805 0.021 Uiso 1 1 calc R U . . .
C19 C 1.0212(3) 0.56185(17) 0.10088(14) 0.0323(5) Uani 1 1 d . . . . .
C20 C 1.25435(19) 0.95140(14) 0.17985(9) 0.0188(3) Uani 1 1 d . . . . .
H20A H 1.261555 0.897460 0.150915 0.023 Uiso 1 1 calc R U . . .
H20B H 1.183953 0.930336 0.201316 0.023 Uiso 1 1 calc R U . . .
C21 C 1.3864(2) 0.99555(17) 0.22473(10) 0.0228(4) Uani 1 1 d . . . . .
H21A H 1.411330 0.949811 0.245660 0.027 Uiso 1 1 calc R U . . .
H21B H 1.377056 1.046821 0.255227 0.027 Uiso 1 1 calc R U . . .
C22 C 1.4955(2) 1.03149(19) 0.19273(11) 0.0265(4) Uani 1 1 d . . . . .
H22A H 1.511009 0.979495 0.165005 0.032 Uiso 1 1 calc R U . . .
H22B H 1.579323 1.062925 0.222677 0.032 Uiso 1 1 calc R U . . .
C23 C 1.4553(2) 1.09852(19) 0.15732(12) 0.0262(4) Uani 1 1 d . . . . .
H23A H 1.451966 1.154371 0.185671 0.031 Uiso 1 1 calc R U . . .
H23B H 1.522894 1.116898 0.133881 0.031 Uiso 1 1 calc R U . . .
C24 C 1.31996(19) 1.05536(15) 0.11474(9) 0.0197(3) Uani 1 1 d . . . . .
H24A H 1.292102 1.102036 0.095676 0.024 Uiso 1 1 calc R U . . .
H24B H 1.326616 1.005226 0.082582 0.024 Uiso 1 1 calc R U . . .
C25 C 1.1989(2) 1.21574(13) 0.17978(9) 0.0188(3) Uani 1 1 d . . . . .
H25A H 1.245288 1.170713 0.191180 0.023 Uiso 1 1 calc R U . . .
H25B H 1.141959 1.227075 0.208766 0.023 Uiso 1 1 calc R U . . .
C26 C 1.3009(2) 1.30497(15) 0.18333(11) 0.0242(4) Uani 1 1 d . . . . .
H26A H 1.361304 1.293229 0.156105 0.029 Uiso 1 1 calc R U . . .
H26B H 1.354843 1.329323 0.224802 0.029 Uiso 1 1 calc R U . . .
C27 C 1.2322(2) 1.37561(14) 0.16555(11) 0.0249(4) Uani 1 1 d . . . . .
H27A H 1.299481 1.431199 0.164211 0.030 Uiso 1 1 calc R U . . .
H27B H 1.180755 1.393523 0.195677 0.030 Uiso 1 1 calc R U . . .
C28 C 1.1391(2) 1.33403(14) 0.10359(10) 0.0226(3) Uani 1 1 d . . . . .
H28A H 1.087925 1.377439 0.093753 0.027 Uiso 1 1 calc R U . . .
H28B H 1.192582 1.324627 0.072825 0.027 Uiso 1 1 calc R U . . .
C29 C 1.0436(2) 1.24324(13) 0.10167(10) 0.0200(3) Uani 1 1 d . . . . .
H29A H 0.983718 1.253607 0.129423 0.024 Uiso 1 1 calc R U . . .
H29B H 0.988256 1.217143 0.060569 0.024 Uiso 1 1 calc R U . . .
C30 C 0.7999(2) 0.94834(15) 0.19288(10) 0.0220(3) Uani 1 1 d . . . . .
C31 C 0.84435(19) 1.11566(14) 0.17840(9) 0.0180(3) Uani 1 1 d . . . . .
C32 C 1.0400(2) 1.05845(14) 0.23917(8) 0.0184(3) Uani 1 1 d . . . . .
F1 F 0.3036(3) 0.7553(2) -0.10248(13) 0.0468(8) Uani 0.753(5) 1 d . U P A 1
F2 F 0.2570(2) 0.7130(2) -0.02538(12) 0.0459(8) Uani 0.753(5) 1 d . U P A 1
F3 F 0.3518(3) 0.63589(19) -0.08253(16) 0.0495(8) Uani 0.753(5) 1 d . U P A 1
F4 F 0.3603(9) 0.6817(7) -0.1091(4) 0.049(2) Uani 0.247(5) 1 d . U P A 2
F5 F 0.2579(10) 0.7627(7) -0.0575(5) 0.056(3) Uani 0.247(5) 1 d . U P A 2
F6 F 0.3071(10) 0.6519(7) -0.0307(5) 0.051(2) Uani 0.247(5) 1 d . U P A 2
Fe1A Fe 1.02648(3) 0.26003(2) 0.40157(2) 0.01543(5) Uani 1 1 d . . . . .
F7A F 0.8020(3) 0.20128(19) 0.71752(10) 0.0636(8) Uani 1 1 d . . . . .
F8A F 0.9531(3) 0.1309(2) 0.70711(11) 0.0603(7) Uani 1 1 d . . . . .
F9A F 0.7534(3) 0.06545(18) 0.65938(11) 0.0565(6) Uani 1 1 d . . . . .
O1A O 1.17370(17) 0.49524(12) 0.44516(7) 0.0242(3) Uani 1 1 d . . . . .
O2A O 1.1576(3) 0.1211(2) 0.43128(10) 0.0455(6) Uani 1 1 d . . . . .
O3A O 1.2072(2) 0.30804(18) 0.32158(9) 0.0355(5) Uani 1 1 d . . . . .
O4A O 0.81243(19) 0.11687(12) 0.31317(8) 0.0262(3) Uani 1 1 d . . . . .
N1A N 0.73845(16) 0.28993(12) 0.41649(8) 0.0179(3) Uani 1 1 d . . . . .
N2A N 0.90475(17) 0.41347(11) 0.35251(7) 0.0162(2) Uani 1 1 d . . . . .
C1A C 1.08685(19) 0.42575(13) 0.44405(8) 0.0170(3) Uani 1 1 d . . . . .
C2A C 1.09778(18) 0.35998(13) 0.48194(8) 0.0159(3) Uani 1 1 d . . . . .
C3A C 0.96503(18) 0.30431(13) 0.47914(8) 0.0150(3) Uani 1 1 d . . . . .
C4A C 0.87490(17) 0.32337(13) 0.43232(8) 0.0151(3) Uani 1 1 d . . . . .
C5A C 0.95300(18) 0.38386(12) 0.40251(8) 0.0153(3) Uani 1 1 d . . . . .
C6A C 1.21909(19) 0.37691(14) 0.52855(8) 0.0173(3) Uani 1 1 d . . . . .
C7A C 1.21496(19) 0.38422(16) 0.58929(8) 0.0201(3) Uani 1 1 d . . . . .
H7A H 1.131750 0.374704 0.600890 0.024 Uiso 1 1 calc R U . . .
C8A C 1.3315(2) 0.40529(17) 0.63284(9) 0.0217(3) Uani 1 1 d . . . . .
H8A H 1.327303 0.409746 0.673840 0.026 Uiso 1 1 calc R U . . .
C9A C 1.4532(2) 0.41973(16) 0.61658(9) 0.0212(3) Uani 1 1 d . . . . .
C10A C 1.4605(2) 0.4152(2) 0.55660(10) 0.0285(5) Uani 1 1 d . . . . .
H10A H 1.544300 0.427255 0.545619 0.034 Uiso 1 1 calc R U . . .
C11A C 1.3437(2) 0.3929(2) 0.51297(9) 0.0262(4) Uani 1 1 d . . . . .
H11A H 1.348425 0.388537 0.472031 0.031 Uiso 1 1 calc R U . . .
C12A C 1.5778(2) 0.4438(2) 0.66433(11) 0.0282(4) Uani 1 1 d . . . . .
C13A C 0.92752(19) 0.25855(13) 0.52723(8) 0.0165(3) Uani 1 1 d . . . . .
C14A C 0.9737(3) 0.18500(19) 0.53948(12) 0.0305(5) Uani 1 1 d . . . . .
H14A H 1.023808 0.158617 0.514064 0.037 Uiso 1 1 calc R U . . .
C15A C 0.9474(3) 0.1497(2) 0.58854(13) 0.0346(6) Uani 1 1 d . . . . .
H15A H 0.979907 0.099754 0.596594 0.042 Uiso 1 1 calc R U . . .
C16A C 0.8738(3) 0.18755(17) 0.62546(10) 0.0267(4) Uani 1 1 d . . . . .
C17A C 0.8275(2) 0.26127(16) 0.61418(10) 0.0232(3) Uani 1 1 d . . . . .
H17A H 0.777477 0.287413 0.639759 0.028 Uiso 1 1 calc R U . . .
C18A C 0.8544(2) 0.29669(14) 0.56533(8) 0.0186(3) Uani 1 1 d . . . . .
H18A H 0.822946 0.347211 0.557795 0.022 Uiso 1 1 calc R U . . .
C19A C 0.8450(4) 0.1470(2) 0.67729(14) 0.0409(7) Uani 1 1 d . . . . .
C20A C 0.6706(2) 0.20646(16) 0.43201(10) 0.0225(3) Uani 1 1 d . . . . .
H20C H 0.652506 0.222025 0.472733 0.027 Uiso 1 1 calc R U . . .
H20D H 0.727982 0.164054 0.432131 0.027 Uiso 1 1 calc R U . . .
C21A C 0.5399(2) 0.15997(17) 0.38611(11) 0.0258(4) Uani 1 1 d . . . . .
H21C H 0.558775 0.140757 0.345903 0.031 Uiso 1 1 calc R U . . .
H21D H 0.492809 0.104433 0.397262 0.031 Uiso 1 1 calc R U . . .
C22A C 0.4518(2) 0.2250(2) 0.38373(13) 0.0321(5) Uani 1 1 d . . . . .
H22C H 0.425586 0.239529 0.422770 0.039 Uiso 1 1 calc R U . . .
H22D H 0.370106 0.195211 0.352222 0.039 Uiso 1 1 calc R U . . .
C23A C 0.5260(2) 0.3134(2) 0.37002(13) 0.0293(5) Uani 1 1 d . . . . .
H23C H 0.471050 0.357413 0.372620 0.035 Uiso 1 1 calc R U . . .
H23D H 0.539959 0.299756 0.328439 0.035 Uiso 1 1 calc R U . . .
C24A C 0.6603(2) 0.35719(16) 0.41356(10) 0.0228(3) Uani 1 1 d . . . . .
H24C H 0.710121 0.409504 0.400173 0.027 Uiso 1 1 calc R U . . .
H24D H 0.646107 0.380947 0.454089 0.027 Uiso 1 1 calc R U . . .
C25A C 0.8154(2) 0.33970(14) 0.30241(8) 0.0188(3) Uani 1 1 d . . . . .
H25C H 0.749513 0.299694 0.318438 0.023 Uiso 1 1 calc R U . . .
H25D H 0.868007 0.301756 0.283252 0.023 Uiso 1 1 calc R U . . .
C26A C 0.7429(2) 0.37799(17) 0.25546(10) 0.0239(4) Uani 1 1 d . . . . .
H26C H 0.687115 0.413811 0.273967 0.029 Uiso 1 1 calc R U . . .
H26D H 0.684106 0.326885 0.222675 0.029 Uiso 1 1 calc R U . . .
C27A C 0.8430(3) 0.43951(17) 0.22979(9) 0.0256(4) Uani 1 1 d . . . . .
H27C H 0.795913 0.467891 0.201441 0.031 Uiso 1 1 calc R U . . .
H27D H 0.892959 0.402603 0.207681 0.031 Uiso 1 1 calc R U . . .
C28A C 0.9389(3) 0.51417(16) 0.28157(10) 0.0239(4) Uani 1 1 d . . . . .
H28C H 1.008431 0.551149 0.265618 0.029 Uiso 1 1 calc R U . . .
H28D H 0.889857 0.555462 0.300122 0.029 Uiso 1 1 calc R U . . .
C29A C 1.0047(2) 0.47352(15) 0.32950(9) 0.0212(3) Uani 1 1 d . . . . .
H29C H 1.061815 0.437682 0.312111 0.025 Uiso 1 1 calc R U . . .
H29D H 1.061988 0.523859 0.363195 0.025 Uiso 1 1 calc R U . . .
C30A C 1.1066(3) 0.17599(19) 0.42179(10) 0.0271(4) Uani 1 1 d . . . . .
C31A C 1.1358(2) 0.29111(17) 0.35244(9) 0.0223(3) Uani 1 1 d . . . . .
C32A C 0.8954(2) 0.17306(14) 0.34699(9) 0.0193(3) Uani 1 1 d . . . . .
F1A F 1.6455(5) 0.5359(4) 0.6746(3) 0.0557(14) Uani 0.472(5) 1 d . U P B 3
F2A F 1.6724(4) 0.4079(3) 0.64447(19) 0.0361(9) Uani 0.472(5) 1 d . U P B 3
F3A F 1.5635(5) 0.4291(5) 0.7143(2) 0.0530(13) Uani 0.472(5) 1 d . U P B 3
F4A F 1.5780(5) 0.5078(4) 0.7098(2) 0.0624(14) Uani 0.528(5) 1 d . U P B 4
F5A F 1.6843(5) 0.4620(5) 0.6456(2) 0.0585(13) Uani 0.528(5) 1 d . U P B 4
F6A F 1.5813(4) 0.3715(3) 0.6915(2) 0.0539(12) Uani 0.528(5) 1 d . U P B 4
C94 C 0.6033(4) 0.6690(3) 0.1969(2) 0.0541(6) Uani 1 1 d . . . . .
H94A H 0.622084 0.667171 0.239713 0.065 Uiso 1 1 calc R U . . .
H94B H 0.676832 0.716303 0.190341 0.065 Uiso 1 1 calc R U . . .
C95 C 0.5953(5) 0.5752(3) 0.1573(3) 0.0613(7) Uani 1 1 d . . . . .
H95A H 0.682969 0.562428 0.165450 0.074 Uiso 1 1 calc R U . . .
H95B H 0.530174 0.527271 0.168158 0.074 Uiso 1 1 calc R U . . .
C96 C 0.5547(5) 0.5697(4) 0.0906(3) 0.0679(8) Uani 1 1 d . . . . .
H96A H 0.624612 0.612553 0.078356 0.081 Uiso 1 1 calc R U . . .
H96B H 0.545755 0.506827 0.067367 0.081 Uiso 1 1 calc R U . . .
C97 C 0.4248(5) 0.5937(4) 0.0766(3) 0.0683(9) Uani 1 1 d . . . . .
H97A H 0.352839 0.546743 0.084469 0.082 Uiso 1 1 calc R U . . .
H97B H 0.403271 0.593998 0.033557 0.082 Uiso 1 1 calc R U . . .
C98 C 0.4331(5) 0.6875(4) 0.1150(2) 0.0580(7) Uani 1 1 d . . . . .
H98A H 0.498730 0.734797 0.103859 0.070 Uiso 1 1 calc R U . . .
H98B H 0.345651 0.700532 0.106385 0.070 Uiso 1 1 calc R U . . .
C99 C 0.4728(4) 0.6941(4) 0.1817(2) 0.0553(7) Uani 1 1 d . . . . .
H99A H 0.402019 0.652240 0.194094 0.066 Uiso 1 1 calc R U . . .
H99B H 0.482449 0.757436 0.204358 0.066 Uiso 1 1 calc R U . . .
C94A C 0.4210(6) 0.1128(5) 0.5405(4) 0.0858(12) Uani 1 1 d . . . . .
H94C H 0.376388 0.149290 0.517653 0.103 Uiso 1 1 calc R U . . .
H94D H 0.499138 0.105425 0.523702 0.103 Uiso 1 1 calc R U . . .
C95A C 0.3350(6) 0.0275(5) 0.5317(3) 0.0766(10) Uani 1 1 d . . . . .
H95C H 0.386211 -0.013971 0.544908 0.092 Uiso 1 1 calc R U . . .
H95D H 0.297420 0.003355 0.488099 0.092 Uiso 1 1 calc R U . . .
C96A C 0.2244(5) 0.0243(4) 0.5631(3) 0.0675(9) Uani 1 1 d . . . . .
H96C H 0.163127 0.056039 0.544712 0.081 Uiso 1 1 calc R U . . .
H96D H 0.174469 -0.040467 0.557364 0.081 Uiso 1 1 calc R U . . .
C97A C 0.2672(6) 0.0666(4) 0.6274(3) 0.0754(10) Uani 1 1 d . . . . .
H97C H 0.187109 0.067559 0.644119 0.090 Uiso 1 1 calc R U . . .
H97D H 0.313103 0.027092 0.646684 0.090 Uiso 1 1 calc R U . . .
C98A C 0.3541(8) 0.1586(5) 0.6440(4) 0.0947(15) Uani 1 1 d . . . . .
H98C H 0.395898 0.174639 0.687351 0.114 Uiso 1 1 calc R U . . .
H98D H 0.301969 0.202583 0.636763 0.114 Uiso 1 1 calc R U . . .
C99A C 0.4687(8) 0.1656(6) 0.6046(4) 0.1070(18) Uani 1 1 d . . . . .
H99C H 0.506676 0.230883 0.605574 0.128 Uiso 1 1 calc R U . . .
H99D H 0.540972 0.142895 0.623838 0.128 Uiso 1 1 calc R U . . .

loop_
_atom_site_aniso_label
_atom_site_aniso_U_11
_atom_site_aniso_U_22
_atom_site_aniso_U_33
_atom_site_aniso_U_23
_atom_site_aniso_U_13
_atom_site_aniso_U_12
Fe1 0.01483(10) 0.01351(10) 0.01259(9) 0.00269(7) 0.00356(7) 0.00476(8)
F7 0.0813(16) 0.0297(8) 0.0574(12) 0.0188(8) 0.0388(12) 0.0352(10)
F8 0.0581(15) 0.0195(8) 0.158(3) 0.0197(13) 0.0393(18) 0.0048(9)
F9 0.130(3) 0.0434(11) 0.0436(11) 0.0233(9) 0.0212(13) 0.0554(15)
O1 0.0240(6) 0.0175(6) 0.0192(6) 0.0078(5) -0.0035(5) 0.0036(5)
O2 0.0339(9) 0.0279(8) 0.0544(13) 0.0172(8) 0.0277(9) 0.0108(7)
O3 0.0258(7) 0.0242(7) 0.0320(8) 0.0044(6) 0.0073(6) 0.0131(6)
O4 0.0285(8) 0.0313(8) 0.0169(6) 0.0032(6) -0.0009(5) 0.0108(6)
N1 0.0131(5) 0.0171(6) 0.0169(6) 0.0057(5) 0.0034(4) 0.0038(4)
N2 0.0190(6) 0.0118(5) 0.0140(5) 0.0027(4) 0.0017(5) 0.0031(5)
C1 0.0176(6) 0.0138(6) 0.0137(6) 0.0032(5) 0.0008(5) 0.0036(5)
C2 0.0158(6) 0.0138(6) 0.0130(6) 0.0030(5) 0.0016(5) 0.0044(5)
C3 0.0139(6) 0.0120(6) 0.0144(6) 0.0033(5) 0.0038(5) 0.0031(5)
C4 0.0144(6) 0.0135(6) 0.0132(6) 0.0035(5) 0.0037(5) 0.0040(5)
C5 0.0161(6) 0.0133(6) 0.0122(6) 0.0027(5) 0.0021(5) 0.0032(5)
C6 0.0147(6) 0.0141(6) 0.0150(6) 0.0022(5) 0.0024(5) 0.0040(5)
C7 0.0157(7) 0.0158(7) 0.0215(7) -0.0001(6) 0.0016(6) 0.0048(5)
C8 0.0156(7) 0.0172(7) 0.0232(8) 0.0010(6) 0.0008(6) 0.0035(5)
C9 0.0136(6) 0.0196(7) 0.0189(7) 0.0049(6) 0.0016(5) 0.0028(5)
C10 0.0158(7) 0.0214(8) 0.0238(8) 0.0039(6) 0.0022(6) 0.0062(6)
C11 0.0189(7) 0.0175(7) 0.0223(8) 0.0023(6) 0.0020(6) 0.0078(6)
C12 0.0166(7) 0.0242(8) 0.0220(8) 0.0069(7) 0.0026(6) 0.0032(6)
C13 0.0161(6) 0.0135(6) 0.0140(6) 0.0036(5) 0.0037(5) 0.0045(5)
C14 0.0256(8) 0.0176(7) 0.0252(8) 0.0104(6) 0.0133(7) 0.0091(6)
C15 0.0309(10) 0.0189(8) 0.0315(10) 0.0136(7) 0.0166(8) 0.0097(7)
C16 0.0273(9) 0.0150(7) 0.0275(9) 0.0073(6) 0.0087(7) 0.0076(6)
C17 0.0290(9) 0.0171(7) 0.0211(8) 0.0051(6) 0.0101(7) 0.0108(7)
C18 0.0233(8) 0.0165(7) 0.0172(7) 0.0059(5) 0.0081(6) 0.0078(6)
C19 0.0462(14) 0.0177(8) 0.0410(13) 0.0118(9) 0.0188(11) 0.0139(9)
C20 0.0168(7) 0.0190(7) 0.0208(7) 0.0074(6) 0.0003(6) 0.0053(6)
C21 0.0177(7) 0.0290(10) 0.0213(8) 0.0085(7) 0.0008(6) 0.0056(7)
C22 0.0156(7) 0.0371(12) 0.0286(10) 0.0127(9) 0.0037(7) 0.0073(7)
C23 0.0155(7) 0.0334(11) 0.0291(10) 0.0118(8) 0.0047(7) 0.0019(7)
C24 0.0173(7) 0.0252(8) 0.0183(7) 0.0074(6) 0.0060(6) 0.0059(6)
C25 0.0217(8) 0.0154(7) 0.0160(7) 0.0016(5) 0.0005(6) 0.0024(6)
C26 0.0238(9) 0.0168(7) 0.0263(9) 0.0030(7) 0.0007(7) -0.0004(6)
C27 0.0296(10) 0.0141(7) 0.0270(9) 0.0020(6) 0.0038(8) 0.0018(7)
C28 0.0303(10) 0.0141(7) 0.0221(8) 0.0056(6) 0.0031(7) 0.0044(7)
C29 0.0227(8) 0.0133(6) 0.0223(8) 0.0049(6) 0.0001(6) 0.0041(6)
C30 0.0244(8) 0.0193(8) 0.0260(9) 0.0064(7) 0.0109(7) 0.0088(6)
C31 0.0175(7) 0.0191(7) 0.0169(7) 0.0029(6) 0.0037(5) 0.0049(6)
C32 0.0216(7) 0.0210(7) 0.0144(6) 0.0041(6) 0.0046(6) 0.0087(6)
F1 0.0357(11) 0.0523(14) 0.0404(12) 0.0278(11) -0.0167(9) -0.0087(10)
F2 0.0228(9) 0.0673(16) 0.0337(11) 0.0044(10) 0.0105(8) -0.0119(9)
F3 0.0289(10) 0.0307(11) 0.0681(17) -0.0132(11) -0.0150(10) 0.0056(8)
F4 0.043(3) 0.054(3) 0.039(3) 0.002(2) 0.011(2) 0.003(2)
F5 0.048(3) 0.052(3) 0.066(3) 0.007(2) 0.002(2) 0.024(2)
F6 0.048(3) 0.049(3) 0.050(3) 0.022(2) 0.004(2) 0.000(2)
Fe1A 0.01668(11) 0.01880(11) 0.01187(10) 0.00309(8) 0.00342(8) 0.00705(9)
F7A 0.115(2) 0.0665(15) 0.0405(11) 0.0322(11) 0.0512(14) 0.0458(16)
F8A 0.0750(17) 0.0847(19) 0.0401(11) 0.0426(12) 0.0167(11) 0.0327(14)
F9A 0.0711(15) 0.0524(13) 0.0554(13) 0.0345(11) 0.0301(12) 0.0055(11)
O1A 0.0235(7) 0.0237(7) 0.0188(6) 0.0075(5) -0.0014(5) -0.0045(5)
O2A 0.0673(16) 0.0637(15) 0.0326(10) 0.0242(10) 0.0224(10) 0.0523(14)
O3A 0.0256(8) 0.0618(14) 0.0242(8) 0.0136(8) 0.0128(6) 0.0137(8)
O4A 0.0291(8) 0.0230(7) 0.0216(7) 0.0014(5) 0.0030(6) 0.0024(6)
N1A 0.0144(6) 0.0210(7) 0.0190(6) 0.0065(5) 0.0042(5) 0.0041(5)
N2A 0.0192(6) 0.0166(6) 0.0122(5) 0.0041(4) 0.0026(5) 0.0042(5)
C1A 0.0188(7) 0.0186(7) 0.0121(6) 0.0038(5) 0.0014(5) 0.0032(6)
C2A 0.0157(6) 0.0192(7) 0.0121(6) 0.0040(5) 0.0025(5) 0.0037(5)
C3A 0.0168(6) 0.0165(6) 0.0126(6) 0.0042(5) 0.0036(5) 0.0050(5)
C4A 0.0154(6) 0.0166(6) 0.0134(6) 0.0038(5) 0.0025(5) 0.0046(5)
C5A 0.0177(6) 0.0151(6) 0.0130(6) 0.0042(5) 0.0029(5) 0.0042(5)
C6A 0.0168(7) 0.0219(8) 0.0128(6) 0.0031(5) 0.0025(5) 0.0058(6)
C7A 0.0169(7) 0.0304(9) 0.0134(6) 0.0054(6) 0.0044(5) 0.0062(6)
C8A 0.0193(7) 0.0315(10) 0.0139(7) 0.0061(6) 0.0021(6) 0.0067(7)
C9A 0.0171(7) 0.0290(9) 0.0165(7) 0.0049(6) 0.0014(6) 0.0064(6)
C10A 0.0164(8) 0.0480(14) 0.0184(8) 0.0047(8) 0.0037(6) 0.0064(8)
C11A 0.0179(8) 0.0446(13) 0.0145(7) 0.0061(8) 0.0047(6) 0.0056(8)
C12A 0.0198(8) 0.0392(12) 0.0229(9) 0.0059(8) -0.0016(7) 0.0081(8)
C13A 0.0185(7) 0.0174(7) 0.0149(6) 0.0058(5) 0.0045(5) 0.0051(5)
C14A 0.0440(13) 0.0329(11) 0.0313(11) 0.0193(9) 0.0215(10) 0.0236(10)
C15A 0.0522(16) 0.0359(12) 0.0353(12) 0.0246(10) 0.0240(12) 0.0268(12)
C16A 0.0362(11) 0.0283(10) 0.0212(8) 0.0131(7) 0.0124(8) 0.0095(8)
C17A 0.0293(9) 0.0249(9) 0.0183(7) 0.0069(7) 0.0106(7) 0.0079(7)
C18A 0.0238(8) 0.0187(7) 0.0139(6) 0.0036(5) 0.0060(6) 0.0059(6)
C19A 0.0612(19) 0.0437(15) 0.0326(12) 0.0249(12) 0.0245(13) 0.0200(14)
C20A 0.0175(7) 0.0240(9) 0.0231(8) 0.0084(7) 0.0017(6) -0.0003(6)
C21A 0.0182(8) 0.0270(10) 0.0258(9) 0.0040(8) 0.0005(7) -0.0015(7)
C22A 0.0159(8) 0.0408(14) 0.0362(12) 0.0075(10) 0.0034(8) 0.0036(8)
C23A 0.0187(8) 0.0341(12) 0.0358(12) 0.0096(9) 0.0021(8) 0.0104(8)
C24A 0.0186(7) 0.0256(9) 0.0252(9) 0.0040(7) 0.0051(6) 0.0092(7)
C25A 0.0215(8) 0.0189(7) 0.0141(6) 0.0032(5) 0.0001(6) 0.0047(6)
C26A 0.0247(9) 0.0272(9) 0.0185(8) 0.0062(7) -0.0010(6) 0.0079(7)
C27A 0.0337(11) 0.0284(10) 0.0153(7) 0.0087(7) 0.0023(7) 0.0085(8)
C28A 0.0339(10) 0.0218(8) 0.0168(7) 0.0081(6) 0.0049(7) 0.0063(7)
C29A 0.0240(8) 0.0221(8) 0.0160(7) 0.0073(6) 0.0028(6) 0.0023(6)
C30A 0.0344(11) 0.0376(12) 0.0178(8) 0.0082(8) 0.0091(7) 0.0227(10)
C31A 0.0183(7) 0.0321(10) 0.0171(7) 0.0046(7) 0.0043(6) 0.0083(7)
C32A 0.0236(8) 0.0187(7) 0.0167(7) 0.0038(6) 0.0057(6) 0.0072(6)
F1A 0.0430(19) 0.0438(19) 0.062(2) 0.0062(17) -0.0249(16) 0.0072(15)
F2A 0.0222(13) 0.0458(19) 0.0381(16) 0.0007(14) -0.0032(11) 0.0195(13)
F3A 0.0355(17) 0.089(3) 0.0307(16) 0.0233(17) 0.0020(13) 0.0054(17)
F4A 0.057(2) 0.062(2) 0.0485(19) -0.0213(15) -0.0238(15) 0.0301(17)
F5A 0.0389(17) 0.085(3) 0.0464(19) 0.0209(19) 0.0108(14) 0.0005(17)
F6A 0.0467(18) 0.0479(19) 0.058(2) 0.0270(16) -0.0225(14) 0.0059(14)
C94 0.0373(11) 0.0588(14) 0.0753(14) 0.0394(12) 0.0109(11) 0.0120(10)
C95 0.0474(16) 0.0606(15) 0.0846(15) 0.0367(13) 0.0171(12) 0.0131(12)
C96 0.0641(17) 0.065(2) 0.0829(14) 0.0322(13) 0.0155(12) 0.0212(16)
C97 0.0632(16) 0.0736(17) 0.0749(14) 0.0308(14) 0.0133(13) 0.0221(14)
C98 0.0504(16) 0.0698(17) 0.0642(13) 0.0368(12) 0.0112(10) 0.0201(14)
C99 0.0398(12) 0.0731(18) 0.0651(13) 0.0403(12) 0.0129(10) 0.0184(13)
C94A 0.070(2) 0.087(2) 0.107(2) 0.0292(18) 0.027(2) 0.0228(17)
C95A 0.0598(18) 0.085(2) 0.092(2) 0.0320(18) 0.0141(16) 0.0265(14)
C96A 0.0540(16) 0.069(2) 0.0791(18) 0.0203(15) 0.0049(13) 0.0199(14)
C97A 0.066(2) 0.075(2) 0.0804(18) 0.0170(15) 0.0016(14) 0.0207(16)
C98A 0.092(3) 0.082(2) 0.094(2) 0.0053(19) 0.015(2) 0.0072(18)
C99A 0.090(2) 0.102(3) 0.115(2) 0.017(2) 0.0232(19) 0.005(2)

loop_
_atom_type_symbol
_atom_type_description
_atom_type_scat_dispersion_real
_atom_type_scat_dispersion_imag
_atom_type_scat_source
C C 0.0033 0.0016 'International Tables Vol C Tables 4.2.6.8 and 6.1.1.4'
H H 0.0000 0.0000 'International Tables Vol C Tables 4.2.6.8 and 6.1.1.4'
F F 0.0171 0.0103 'International Tables Vol C Tables 4.2.6.8 and 6.1.1.4'
Fe Fe 0.3463 0.8444 'International Tables Vol C Tables 4.2.6.8 and 6.1.1.4'
N N 0.0061 0.0033 'International Tables Vol C Tables 4.2.6.8 and 6.1.1.4'
O O 0.0106 0.0060 'International Tables Vol C Tables 4.2.6.8 and 6.1.1.4'

loop_
_exptl_crystal_face_index_h
_exptl_crystal_face_index_k
_exptl_crystal_face_index_l
_exptl_crystal_face_perp_dist
6 -9 -26 0.0761
-10 0 -17 0.1933
-14 5 -5 0.1876
-14 9 11 0.2027
0 7 27 0.0897
0 -20 19 0.0910
-13 -2 -3 0.1860
1 19 -18 0.0675
12 -11 15 0.1650
-5 19 -20 0.1162
6 -16 -16 0.0979
10 3 14 0.1380
6 9 18 0.1041
2 12 19 0.0851
0 14 18 0.0845
-3 16 18 0.0953
-9 17 13 0.1425
12 3 -23 0.1336
4 6 -32 0.0745
3 19 0 0.0625
11 6 7 0.1300
0 21 -1 0.0559
-2 22 -3 0.0732

loop_
_geom_angle_atom_site_label_1
_geom_angle_atom_site_label_2
_geom_angle_atom_site_label_3
_geom_angle
_geom_angle_site_symmetry_1
_geom_angle_site_symmetry_3
_geom_angle_publ_flag
C30 Fe1 C31 93.12(9) . . ?
C30 Fe1 C32 94.15(10) . . ?
C31 Fe1 C32 98.33(9) . . ?
C30 Fe1 C3 100.17(8) . . ?
C31 Fe1 C3 146.79(8) . . ?
C32 Fe1 C3 110.77(8) . . ?
C30 Fe1 C2 95.14(9) . . ?
C31 Fe1 C2 107.85(8) . . ?
C32 Fe1 C2 151.63(8) . . ?
C3 Fe1 C2 41.09(7) . . ?
C30 Fe1 C4 136.25(8) . . ?
C31 Fe1 C4 129.57(8) . . ?
C32 Fe1 C4 89.12(8) . . ?
C3 Fe1 C4 39.52(6) . . ?
C2 Fe1 C4 65.92(7) . . ?
C30 Fe1 C5 161.01(9) . . ?
C31 Fe1 C5 91.98(8) . . ?
C32 Fe1 C5 103.20(8) . . ?
C3 Fe1 C5 66.61(6) . . ?
C2 Fe1 C5 65.89(7) . . ?
C4 Fe1 C5 38.27(6) . . ?
C30 Fe1 C1 125.39(9) . . ?
C31 Fe1 C1 84.11(8) . . ?
C32 Fe1 C1 140.33(8) . . ?
C3 Fe1 C1 63.36(6) . . ?
C2 Fe1 C1 37.07(6) . . ?
C4 Fe1 C1 61.09(6) . . ?
C5 Fe1 C1 37.22(6) . . ?
C4 N1 C20 120.85(15) . . ?
C4 N1 C24 116.53(15) . . ?
C20 N1 C24 113.92(15) . . ?
C5 N2 C25 115.52(15) . . ?
C5 N2 C29 116.74(15) . . ?
C25 N2 C29 109.86(15) . . ?
O1 C1 C2 126.65(17) . . ?
O1 C1 C5 129.40(17) . . ?
C2 C1 C5 103.84(14) . . ?
O1 C1 Fe1 139.02(15) . . ?
C2 C1 Fe1 58.22(9) . . ?
C5 C1 Fe1 63.56(9) . . ?
C3 C2 C1 108.81(15) . . ?
C3 C2 C6 128.34(15) . . ?
C1 C2 C6 120.27(15) . . ?
C3 C2 Fe1 68.18(9) . . ?
C1 C2 Fe1 84.70(10) . . ?
C6 C2 Fe1 128.41(13) . . ?
C4 C3 C2 107.43(14) . . ?
C4 C3 C13 124.80(15) . . ?
C2 C3 C13 125.55(15) . . ?
C4 C3 Fe1 75.98(10) . . ?
C2 C3 Fe1 70.72(10) . . ?
C13 C3 Fe1 132.17(12) . . ?
N1 C4 C3 127.52(16) . . ?
N1 C4 C5 123.90(15) . . ?
C3 C4 C5 108.57(15) . . ?
N1 C4 Fe1 129.05(12) . . ?
C3 C4 Fe1 64.50(9) . . ?
C5 C4 Fe1 71.68(10) . . ?
N2 C5 C4 126.38(16) . . ?
N2 C5 C1 125.66(15) . . ?
C4 C5 C1 106.61(14) . . ?
N2 C5 Fe1 126.44(12) . . ?
C4 C5 Fe1 70.06(9) . . ?
C1 C5 Fe1 79.23(10) . . ?
C7 C6 C11 118.38(17) . . ?
C7 C6 C2 121.66(16) . . ?
C11 C6 C2 119.81(16) . . ?
C8 C7 C6 120.70(17) . . ?
C9 C8 C7 120.16(18) . . ?
C8 C9 C10 120.21(17) . . ?
C8 C9 C12 120.19(18) . . ?
C10 C9 C12 119.60(18) . . ?
C11 C10 C9 119.45(18) . . ?
C10 C11 C6 121.10(18) . . ?
F4 C12 F5 113.8(7) . . ?
F2 C12 F3 107.1(3) . . ?
F4 C12 F6 105.8(7) . . ?
F5 C12 F6 103.1(7) . . ?
F2 C12 F1 104.3(2) . . ?
F3 C12 F1 105.6(3) . . ?
F4 C12 C9 110.7(4) . . ?
F5 C12 C9 113.2(5) . . ?
F2 C12 C9 113.3(2) . . ?
F3 C12 C9 113.87(19) . . ?
F6 C12 C9 109.6(4) . . ?
F1 C12 C9 111.9(2) . . ?
C14 C13 C18 119.01(16) . . ?
C14 C13 C3 122.69(16) . . ?
C18 C13 C3 118.29(15) . . ?
C15 C14 C13 120.57(18) . . ?
C16 C15 C14 119.77(19) . . ?
C15 C16 C17 120.51(18) . . ?
C15 C16 C19 118.3(2) . . ?
C17 C16 C19 121.2(2) . . ?
C16 C17 C18 119.88(18) . . ?
C17 C18 C13 120.25(17) . . ?
F8 C19 F9 106.8(3) . . ?
F8 C19 F7 105.8(3) . . ?
F9 C19 F7 106.4(3) . . ?
F8 C19 C16 112.2(2) . . ?
F9 C19 C16 112.3(2) . . ?
F7 C19 C16 112.9(2) . . ?
N1 C20 C21 109.44(17) . . ?
C20 C21 C22 110.62(18) . . ?
C21 C22 C23 110.22(18) . . ?
C24 C23 C22 111.2(2) . . ?
N1 C24 C23 110.64(17) . . ?
N2 C25 C26 111.60(17) . . ?
C25 C26 C27 110.51(19) . . ?
C26 C27 C28 109.20(17) . . ?
C29 C28 C27 111.71(18) . . ?
N2 C29 C28 111.47(17) . . ?
O2 C30 Fe1 176.9(2) . . ?
O3 C31 Fe1 176.46(19) . . ?
O4 C32 Fe1 179.5(2) . . ?
C30A Fe1A C31A 93.24(11) . . ?
C30A Fe1A C32A 91.81(11) . . ?
C31A Fe1A C32A 98.68(10) . . ?
C30A Fe1A C3A 101.34(9) . . ?
C31A Fe1A C3A 145.51(9) . . ?
C32A Fe1A C3A 111.76(8) . . ?
C30A Fe1A C2A 98.34(10) . . ?
C31A Fe1A C2A 106.25(9) . . ?
C32A Fe1A C2A 152.38(8) . . ?
C3A Fe1A C2A 41.09(7) . . ?
C30A Fe1A C4A 135.94(9) . . ?
C31A Fe1A C4A 130.19(9) . . ?
C32A Fe1A C4A 88.78(8) . . ?
C3A Fe1A C4A 39.53(7) . . ?
C2A Fe1A C4A 66.13(7) . . ?
C30A Fe1A C5A 164.30(9) . . ?
C31A Fe1A C5A 92.31(9) . . ?
C32A Fe1A C5A 101.85(8) . . ?
C3A Fe1A C5A 66.53(7) . . ?
C2A Fe1A C5A 65.99(7) . . ?
C4A Fe1A C5A 38.34(7) . . ?
C30A Fe1A C1A 129.25(10) . . ?
C31A Fe1A C1A 83.57(9) . . ?
C32A Fe1A C1A 138.84(8) . . ?
C3A Fe1A C1A 62.97(7) . . ?
C2A Fe1A C1A 36.96(7) . . ?
C4A Fe1A C1A 60.97(7) . . ?
C5A Fe1A C1A 37.14(6) . . ?
C4A N1A C20A 121.11(16) . . ?
C4A N1A C24A 117.38(17) . . ?
C20A N1A C24A 114.34(17) . . ?
C5A N2A C25A 114.57(15) . . ?
C5A N2A C29A 116.16(16) . . ?
C25A N2A C29A 110.06(15) . . ?
O1A C1A C2A 126.29(18) . . ?
O1A C1A C5A 129.71(17) . . ?
C2A C1A C5A 103.85(15) . . ?
O1A C1A Fe1A 139.31(16) . . ?
C2A C1A Fe1A 57.92(10) . . ?
C5A C1A Fe1A 63.16(10) . . ?
C3A C2A C6A 128.06(16) . . ?
C3A C2A C1A 108.43(15) . . ?
C6A C2A C1A 120.10(17) . . ?
C3A C2A Fe1A 68.62(10) . . ?
C6A C2A Fe1A 129.62(14) . . ?
C1A C2A Fe1A 85.12(11) . . ?
C4A C3A C2A 107.57(15) . . ?
C4A C3A C13A 126.35(16) . . ?
C2A C3A C13A 123.94(16) . . ?
C4A C3A Fe1A 75.68(10) . . ?
C2A C3A Fe1A 70.29(10) . . ?
C13A C3A Fe1A 132.51(13) . . ?
N1A C4A C3A 127.50(17) . . ?
N1A C4A C5A 124.26(16) . . ?
C3A C4A C5A 108.24(15) . . ?
N1A C4A Fe1A 128.61(13) . . ?
C3A C4A Fe1A 64.80(10) . . ?
C5A C4A Fe1A 71.39(10) . . ?
N2A C5A C4A 126.27(16) . . ?
N2A C5A C1A 125.64(16) . . ?
C4A C5A C1A 106.59(15) . . ?
N2A C5A Fe1A 126.37(13) . . ?
C4A C5A Fe1A 70.27(10) . . ?
C1A C5A Fe1A 79.70(11) . . ?
C7A C6A C11A 118.28(17) . . ?
C7A C6A C2A 121.82(17) . . ?
C11A C6A C2A 119.73(17) . . ?
C8A C7A C6A 120.73(18) . . ?
C9A C8A C7A 120.19(18) . . ?
C8A C9A C10A 120.30(19) . . ?
C8A C9A C12A 119.37(19) . . ?
C10A C9A C12A 120.3(2) . . ?
C11A C10A C9A 119.4(2) . . ?
C10A C11A C6A 121.05(19) . . ?
F5A C12A F4A 111.5(5) . . ?
F3A C12A F2A 111.7(4) . . ?
F5A C12A F6A 106.5(4) . . ?
F4A C12A F6A 100.9(4) . . ?
F3A C12A F1A 106.7(4) . . ?
F2A C12A F1A 97.6(4) . . ?
F3A C12A C9A 116.3(3) . . ?
F5A C12A C9A 114.6(3) . . ?
F4A C12A C9A 111.9(3) . . ?
F2A C12A C9A 111.9(3) . . ?
F6A C12A C9A 110.3(3) . . ?
F1A C12A C9A 110.9(3) . . ?
C14A C13A C18A 118.70(18) . . ?
C14A C13A C3A 122.41(18) . . ?
C18A C13A C3A 118.56(17) . . ?
C13A C14A C15A 120.9(2) . . ?
C16A C15A C14A 119.7(2) . . ?
C15A C16A C17A 120.3(2) . . ?
C15A C16A C19A 118.6(2) . . ?
C17A C16A C19A 121.2(2) . . ?
C16A C17A C18A 119.9(2) . . ?
C17A C18A C13A 120.56(19) . . ?
F7A C19A F8A 106.8(3) . . ?
F7A C19A F9A 107.4(3) . . ?
F8A C19A F9A 105.4(3) . . ?
F7A C19A C16A 113.0(3) . . ?
F8A C19A C16A 111.6(3) . . ?
F9A C19A C16A 112.2(3) . . ?
N1A C20A C21A 109.53(18) . . ?
C22A C21A C20A 110.7(2) . . ?
C21A C22A C23A 110.1(2) . . ?
C22A C23A C24A 111.9(2) . . ?
N1A C24A C23A 110.80(19) . . ?
N2A C25A C26A 111.78(17) . . ?
C25A C26A C27A 110.10(18) . . ?
C26A C27A C28A 108.86(18) . . ?
C29A C28A C27A 111.78(18) . . ?
N2A C29A C28A 111.42(18) . . ?
O2A C30A Fe1A 176.1(2) . . ?
O3A C31A Fe1A 177.3(2) . . ?
O4A C32A Fe1A 178.7(2) . . ?
C99 C94 C95 110.2(4) . . ?
C96 C95 C94 112.9(4) . . ?
C97 C96 C95 110.8(5) . . ?
C96 C97 C98 110.5(5) . . ?
C99 C98 C97 112.8(4) . . ?
C98 C99 C94 111.1(4) . . ?
C95A C94A C99A 115.0(7) . . ?
C94A C95A C96A 115.4(6) . . ?
C97A C96A C95A 113.5(5) . . ?
C98A C97A C96A 116.2(6) . . ?
C97A C98A C99A 109.9(6) . . ?
C94A C99A C98A 114.3(6) . . ?

loop_
_geom_bond_atom_site_label_1
_geom_bond_atom_site_label_2
_geom_bond_distance
_geom_bond_site_symmetry_2
_geom_bond_publ_flag
Fe1 C30 1.795(2) . ?
Fe1 C31 1.803(2) . ?
Fe1 C32 1.804(2) . ?
Fe1 C3 2.0503(17) . ?
Fe1 C2 2.0847(17) . ?
Fe1 C4 2.2039(17) . ?
Fe1 C5 2.2255(18) . ?
Fe1 C1 2.4418(18) . ?
F7 C19 1.334(3) . ?
F8 C19 1.325(4) . ?
F9 C19 1.328(4) . ?
O1 C1 1.229(2) . ?
O2 C30 1.142(3) . ?
O3 C31 1.143(3) . ?
O4 C32 1.145(2) . ?
N1 C4 1.385(2) . ?
N1 C20 1.468(2) . ?
N1 C24 1.478(2) . ?
N2 C5 1.389(2) . ?
N2 C25 1.474(2) . ?
N2 C29 1.478(3) . ?
C1 C2 1.478(3) . ?
C1 C5 1.503(2) . ?
C2 C3 1.452(2) . ?
C2 C6 1.479(2) . ?
C3 C4 1.445(2) . ?
C3 C13 1.487(2) . ?
C4 C5 1.452(2) . ?
C6 C7 1.400(3) . ?
C6 C11 1.407(3) . ?
C7 C8 1.393(3) . ?
C8 C9 1.386(3) . ?
C9 C10 1.400(3) . ?
C9 C12 1.497(3) . ?
C10 C11 1.389(3) . ?
C12 F4 1.272(9) . ?
C12 F5 1.298(10) . ?
C12 F2 1.322(3) . ?
C12 F3 1.329(3) . ?
C12 F6 1.349(9) . ?
C12 F1 1.351(3) . ?
C13 C14 1.397(3) . ?
C13 C18 1.403(3) . ?
C14 C15 1.396(3) . ?
C15 C16 1.386(3) . ?
C16 C17 1.389(3) . ?
C16 C19 1.501(3) . ?
C17 C18 1.396(3) . ?
C20 C21 1.526(3) . ?
C21 C22 1.528(3) . ?
C22 C23 1.531(4) . ?
C23 C24 1.526(3) . ?
C25 C26 1.521(3) . ?
C26 C27 1.526(3) . ?
C27 C28 1.534(3) . ?
C28 C29 1.516(3) . ?
Fe1A C30A 1.798(2) . ?
Fe1A C31A 1.803(2) . ?
Fe1A C32A 1.805(2) . ?
Fe1A C3A 2.0591(17) . ?
Fe1A C2A 2.0819(18) . ?
Fe1A C4A 2.2051(18) . ?
Fe1A C5A 2.2201(18) . ?
Fe1A C1A 2.448(2) . ?
F7A C19A 1.338(4) . ?
F8A C19A 1.340(4) . ?
F9A C19A 1.344(5) . ?
O1A C1A 1.235(2) . ?
O2A C30A 1.141(3) . ?
O3A C31A 1.144(3) . ?
O4A C32A 1.143(3) . ?
N1A C4A 1.380(2) . ?
N1A C20A 1.463(3) . ?
N1A C24A 1.473(3) . ?
N2A C5A 1.392(2) . ?
N2A C25A 1.478(3) . ?
N2A C29A 1.479(3) . ?
C1A C2A 1.477(3) . ?
C1A C5A 1.502(3) . ?
C2A C3A 1.453(3) . ?
C2A C6A 1.477(3) . ?
C3A C4A 1.448(2) . ?
C3A C13A 1.490(2) . ?
C4A C5A 1.453(3) . ?
C6A C7A 1.402(3) . ?
C6A C11A 1.404(3) . ?
C7A C8A 1.393(3) . ?
C8A C9A 1.382(3) . ?
C9A C10A 1.396(3) . ?
C9A C12A 1.502(3) . ?
C10A C11A 1.394(3) . ?
C12A F3A 1.250(5) . ?
C12A F5A 1.264(5) . ?
C12A F4A 1.299(5) . ?
C12A F2A 1.352(4) . ?
C12A F6A 1.387(5) . ?
C12A F1A 1.391(6) . ?
C13A C14A 1.394(3) . ?
C13A C18A 1.399(3) . ?
C14A C15A 1.394(3) . ?
C15A C16A 1.384(4) . ?
C16A C17A 1.390(3) . ?
C16A C19A 1.501(3) . ?
C17A C18A 1.392(3) . ?
C20A C21A 1.531(3) . ?
C21A C22A 1.522(4) . ?
C22A C23A 1.527(4) . ?
C23A C24A 1.528(3) . ?
C25A C26A 1.521(3) . ?
C26A C27A 1.529(3) . ?
C27A C28A 1.530(3) . ?
C28A C29A 1.529(3) . ?
C94 C99 1.526(5) . ?
C94 C95 1.534(7) . ?
C95 C96 1.519(8) . ?
C96 C97 1.508(7) . ?
C97 C98 1.522(8) . ?
C98 C99 1.515(6) . ?
C94A C95A 1.374(9) . ?
C94A C99A 1.495(11) . ?
C95A C96A 1.472(8) . ?
C96A C97A 1.459(8) . ?
C97A C98A 1.444(9) . ?
C98A C99A 1.630(11) . ?

loop_
_geom_torsion_atom_site_label_1
_geom_torsion_atom_site_label_2
_geom_torsion_atom_site_label_3
_geom_torsion_atom_site_label_4
_geom_torsion
_geom_torsion_site_symmetry_1
_geom_torsion_site_symmetry_2
_geom_torsion_site_symmetry_3
_geom_torsion_site_symmetry_4
_geom_torsion_publ_flag
O1 C1 C2 C3 164.96(19) . . . . ?
C5 C1 C2 C3 -18.59(19) . . . . ?
Fe1 C1 C2 C3 -64.79(11) . . . . ?
O1 C1 C2 C6 1.7(3) . . . . ?
C5 C1 C2 C6 178.15(15) . . . . ?
Fe1 C1 C2 C6 131.94(17) . . . . ?
O1 C1 C2 Fe1 -130.2(2) . . . . ?
C5 C1 C2 Fe1 46.20(12) . . . . ?
C1 C2 C3 C4 8.29(19) . . . . ?
C6 C2 C3 C4 169.80(17) . . . . ?
Fe1 C2 C3 C4 -67.74(12) . . . . ?
C1 C2 C3 C13 -155.35(16) . . . . ?
C6 C2 C3 C13 6.2(3) . . . . ?
Fe1 C2 C3 C13 128.62(17) . . . . ?
C1 C2 C3 Fe1 76.03(12) . . . . ?
C6 C2 C3 Fe1 -122.46(18) . . . . ?
C20 N1 C4 C3 -19.7(3) . . . . ?
C24 N1 C4 C3 126.05(19) . . . . ?
C20 N1 C4 C5 159.29(17) . . . . ?
C24 N1 C4 C5 -55.0(2) . . . . ?
C20 N1 C4 Fe1 66.0(2) . . . . ?
C24 N1 C4 Fe1 -148.30(14) . . . . ?
C2 C3 C4 N1 -174.87(17) . . . . ?
C13 C3 C4 N1 -11.1(3) . . . . ?
Fe1 C3 C4 N1 120.92(18) . . . . ?
C2 C3 C4 C5 6.06(19) . . . . ?
C13 C3 C4 C5 169.85(16) . . . . ?
Fe1 C3 C4 C5 -58.16(12) . . . . ?
C2 C3 C4 Fe1 64.21(11) . . . . ?
C13 C3 C4 Fe1 -131.99(17) . . . . ?
C25 N2 C5 C4 -46.2(2) . . . . ?
C29 N2 C5 C4 -177.65(17) . . . . ?
C25 N2 C5 C1 148.90(18) . . . . ?
C29 N2 C5 C1 17.5(3) . . . . ?
C25 N2 C5 Fe1 44.8(2) . . . . ?
C29 N2 C5 Fe1 -86.65(19) . . . . ?
N1 C4 C5 N2 -4.1(3) . . . . ?
C3 C4 C5 N2 175.04(16) . . . . ?
Fe1 C4 C5 N2 121.16(18) . . . . ?
N1 C4 C5 C1 163.16(16) . . . . ?
C3 C4 C5 C1 -17.72(19) . . . . ?
Fe1 C4 C5 C1 -71.60(12) . . . . ?
N1 C4 C5 Fe1 -125.24(17) . . . . ?
C3 C4 C5 Fe1 53.87(11) . . . . ?
O1 C1 C5 N2 5.6(3) . . . . ?
C2 C1 C5 N2 -170.68(17) . . . . ?
Fe1 C1 C5 N2 -127.41(18) . . . . ?
O1 C1 C5 C4 -161.7(2) . . . . ?
C2 C1 C5 C4 21.97(18) . . . . ?
Fe1 C1 C5 C4 65.23(11) . . . . ?
O1 C1 C5 Fe1 133.1(2) . . . . ?
C2 C1 C5 Fe1 -43.26(12) . . . . ?
C3 C2 C6 C7 -32.8(3) . . . . ?
C1 C2 C6 C7 126.8(2) . . . . ?
Fe1 C2 C6 C7 -124.12(18) . . . . ?
C3 C2 C6 C11 151.60(19) . . . . ?
C1 C2 C6 C11 -48.7(3) . . . . ?
Fe1 C2 C6 C11 60.3(2) . . . . ?
C11 C6 C7 C8 -0.5(3) . . . . ?
C2 C6 C7 C8 -176.08(19) . . . . ?
C6 C7 C8 C9 0.8(3) . . . . ?
C7 C8 C9 C10 -0.8(3) . . . . ?
C7 C8 C9 C12 179.1(2) . . . . ?
C8 C9 C10 C11 0.4(3) . . . . ?
C12 C9 C10 C11 -179.5(2) . . . . ?
C9 C10 C11 C6 -0.1(3) . . . . ?
C7 C6 C11 C10 0.1(3) . . . . ?
C2 C6 C11 C10 175.79(19) . . . . ?
C8 C9 C12 F4 -48.0(6) . . . . ?
C10 C9 C12 F4 131.9(6) . . . . ?
C8 C9 C12 F5 -177.2(6) . . . . ?
C10 C9 C12 F5 2.7(7) . . . . ?
C8 C9 C12 F2 124.8(3) . . . . ?
C10 C9 C12 F2 -55.3(3) . . . . ?
C8 C9 C12 F3 2.0(3) . . . . ?
C10 C9 C12 F3 -178.0(3) . . . . ?
C8 C9 C12 F6 68.3(6) . . . . ?
C10 C9 C12 F6 -111.7(6) . . . . ?
C8 C9 C12 F1 -117.6(3) . . . . ?
C10 C9 C12 F1 62.4(3) . . . . ?
C4 C3 C13 C14 115.9(2) . . . . ?
C2 C3 C13 C14 -83.2(2) . . . . ?
Fe1 C3 C13 C14 12.5(3) . . . . ?
C4 C3 C13 C18 -64.8(2) . . . . ?
C2 C3 C13 C18 96.1(2) . . . . ?
Fe1 C3 C13 C18 -168.20(14) . . . . ?
C18 C13 C14 C15 -0.3(3) . . . . ?
C3 C13 C14 C15 179.0(2) . . . . ?
C13 C14 C15 C16 -0.4(4) . . . . ?
C14 C15 C16 C17 0.6(4) . . . . ?
C14 C15 C16 C19 178.9(2) . . . . ?
C15 C16 C17 C18 0.0(4) . . . . ?
C19 C16 C17 C18 -178.2(2) . . . . ?
C16 C17 C18 C13 -0.8(3) . . . . ?
C14 C13 C18 C17 0.9(3) . . . . ?
C3 C13 C18 C17 -178.39(18) . . . . ?
C15 C16 C19 F8 64.3(4) . . . . ?
C17 C16 C19 F8 -117.4(3) . . . . ?
C15 C16 C19 F9 -56.0(4) . . . . ?
C17 C16 C19 F9 122.3(3) . . . . ?
C15 C16 C19 F7 -176.2(3) . . . . ?
C17 C16 C19 F7 2.1(4) . . . . ?
C4 N1 C20 C21 -154.95(17) . . . . ?
C24 N1 C20 C21 58.5(2) . . . . ?
N1 C20 C21 C22 -57.5(2) . . . . ?
C20 C21 C22 C23 56.2(3) . . . . ?
C21 C22 C23 C24 -53.9(3) . . . . ?
C4 N1 C24 C23 155.33(18) . . . . ?
C20 N1 C24 C23 -56.6(2) . . . . ?
C22 C23 C24 N1 53.2(3) . . . . ?
C5 N2 C25 C26 165.56(17) . . . . ?
C29 N2 C25 C26 -59.8(2) . . . . ?
N2 C25 C26 C27 58.6(2) . . . . ?
C25 C26 C27 C28 -54.1(3) . . . . ?
C26 C27 C28 C29 53.4(3) . . . . ?
C5 N2 C29 C28 -167.63(17) . . . . ?
C25 N2 C29 C28 58.4(2) . . . . ?
C27 C28 C29 N2 -56.2(2) . . . . ?
O1A C1A C2A C3A 163.9(2) . . . . ?
C5A C1A C2A C3A -20.23(19) . . . . ?
Fe1A C1A C2A C3A -65.53(12) . . . . ?
O1A C1A C2A C6A 3.1(3) . . . . ?
C5A C1A C2A C6A 178.96(16) . . . . ?
Fe1A C1A C2A C6A 133.66(18) . . . . ?
O1A C1A C2A Fe1A -130.5(2) . . . . ?
C5A C1A C2A Fe1A 45.31(13) . . . . ?
C6A C2A C3A C4A 168.62(18) . . . . ?
C1A C2A C3A C4A 9.8(2) . . . . ?
Fe1A C2A C3A C4A -67.10(12) . . . . ?
C6A C2A C3A C13A 4.3(3) . . . . ?
C1A C2A C3A C13A -154.49(17) . . . . ?
Fe1A C2A C3A C13A 128.62(18) . . . . ?
C6A C2A C3A Fe1A -124.3(2) . . . . ?
C1A C2A C3A Fe1A 76.89(13) . . . . ?
C20A N1A C4A C3A -20.9(3) . . . . ?
C24A N1A C4A C3A 127.8(2) . . . . ?
C20A N1A C4A C5A 157.70(19) . . . . ?
C24A N1A C4A C5A -53.6(3) . . . . ?
C20A N1A C4A Fe1A 64.8(2) . . . . ?
C24A N1A C4A Fe1A -146.45(15) . . . . ?
C2A C3A C4A N1A -175.94(18) . . . . ?
C13A C3A C4A N1A -12.1(3) . . . . ?
Fe1A C3A C4A N1A 120.54(19) . . . . ?
C2A C3A C4A C5A 5.3(2) . . . . ?
C13A C3A C4A C5A 169.08(17) . . . . ?
Fe1A C3A C4A C5A -58.24(13) . . . . ?
C2A C3A C4A Fe1A 63.52(12) . . . . ?
C13A C3A C4A Fe1A -132.69(19) . . . . ?
C25A N2A C5A C4A -48.6(3) . . . . ?
C29A N2A C5A C4A -178.72(18) . . . . ?
C25A N2A C5A C1A 147.33(18) . . . . ?
C29A N2A C5A C1A 17.2(3) . . . . ?
C25A N2A C5A Fe1A 42.6(2) . . . . ?
C29A N2A C5A Fe1A -87.6(2) . . . . ?
N1A C4A C5A N2A -3.4(3) . . . . ?
C3A C4A C5A N2A 175.47(17) . . . . ?
Fe1A C4A C5A N2A 121.21(18) . . . . ?
N1A C4A C5A C1A 163.20(18) . . . . ?
C3A C4A C5A C1A -18.0(2) . . . . ?
Fe1A C4A C5A C1A -72.24(13) . . . . ?
N1A C4A C5A Fe1A -124.57(18) . . . . ?
C3A C4A C5A Fe1A 54.26(12) . . . . ?
O1A C1A C5A N2A 5.5(3) . . . . ?
C2A C1A C5A N2A -170.14(17) . . . . ?
Fe1A C1A C5A N2A -127.68(19) . . . . ?
O1A C1A C5A C4A -161.2(2) . . . . ?
C2A C1A C5A C4A 23.20(19) . . . . ?
Fe1A C1A C5A C4A 65.66(12) . . . . ?
O1A C1A C5A Fe1A 133.2(2) . . . . ?
C2A C1A C5A Fe1A -42.46(12) . . . . ?
C3A C2A C6A C7A -35.1(3) . . . . ?
C1A C2A C6A C7A 121.6(2) . . . . ?
Fe1A C2A C6A C7A -127.79(19) . . . . ?
C3A C2A C6A C11A 149.7(2) . . . . ?
C1A C2A C6A C11A -53.6(3) . . . . ?
Fe1A C2A C6A C11A 57.0(3) . . . . ?
C11A C6A C7A C8A -1.1(3) . . . . ?
C2A C6A C7A C8A -176.4(2) . . . . ?
C6A C7A C8A C9A 0.3(4) . . . . ?
C7A C8A C9A C10A 1.4(4) . . . . ?
C7A C8A C9A C12A 179.1(2) . . . . ?
C8A C9A C10A C11A -2.2(4) . . . . ?
C12A C9A C10A C11A -179.9(3) . . . . ?
C9A C10A C11A C6A 1.4(4) . . . . ?
C7A C6A C11A C10A 0.2(4) . . . . ?
C2A C6A C11A C10A 175.6(2) . . . . ?
C8A C9A C12A F3A 15.7(5) . . . . ?
C10A C9A C12A F3A -166.5(5) . . . . ?
C8A C9A C12A F5A -175.2(4) . . . . ?
C10A C9A C12A F5A 2.5(5) . . . . ?
C8A C9A C12A F4A -47.0(5) . . . . ?
C10A C9A C12A F4A 130.8(4) . . . . ?
C8A C9A C12A F2A 145.7(3) . . . . ?
C10A C9A C12A F2A -36.5(4) . . . . ?
C8A C9A C12A F6A 64.6(4) . . . . ?
C10A C9A C12A F6A -117.7(4) . . . . ?
C8A C9A C12A F1A -106.4(4) . . . . ?
C10A C9A C12A F1A 71.3(4) . . . . ?
C4A C3A C13A C14A 129.6(2) . . . . ?
C2A C3A C13A C14A -69.1(3) . . . . ?
Fe1A C3A C13A C14A 24.7(3) . . . . ?
C4A C3A C13A C18A -57.0(3) . . . . ?
C2A C3A C13A C18A 104.3(2) . . . . ?
Fe1A C3A C13A C18A -161.98(15) . . . . ?
C18A C13A C14A C15A 0.3(4) . . . . ?
C3A C13A C14A C15A 173.6(3) . . . . ?
C13A C14A C15A C16A 0.4(5) . . . . ?
C14A C15A C16A C17A -0.7(5) . . . . ?
C14A C15A C16A C19A 178.9(3) . . . . ?
C15A C16A C17A C18A 0.4(4) . . . . ?
C19A C16A C17A C18A -179.2(3) . . . . ?
C16A C17A C18A C13A 0.2(3) . . . . ?
C14A C13A C18A C17A -0.6(3) . . . . ?
C3A C13A C18A C17A -174.18(19) . . . . ?
C15A C16A C19A F7A 165.0(3) . . . . ?
C17A C16A C19A F7A -15.3(5) . . . . ?
C15A C16A C19A F8A 44.6(4) . . . . ?
C17A C16A C19A F8A -135.7(3) . . . . ?
C15A C16A C19A F9A -73.4(4) . . . . ?
C17A C16A C19A F9A 106.3(3) . . . . ?
C4A N1A C20A C21A -152.40(19) . . . . ?
C24A N1A C20A C21A 58.0(2) . . . . ?
N1A C20A C21A C22A -57.6(3) . . . . ?
C20A C21A C22A C23A 56.0(3) . . . . ?
C21A C22A C23A C24A -53.3(3) . . . . ?
C4A N1A C24A C23A 153.91(19) . . . . ?
C20A N1A C24A C23A -55.3(3) . . . . ?
C22A C23A C24A N1A 51.9(3) . . . . ?
C5A N2A C25A C26A 167.48(17) . . . . ?
C29A N2A C25A C26A -59.4(2) . . . . ?
N2A C25A C26A C27A 59.3(2) . . . . ?
C25A C26A C27A C28A -55.5(3) . . . . ?
C26A C27A C28A C29A 54.4(3) . . . . ?
C5A N2A C29A C28A -170.68(17) . . . . ?
C25A N2A C29A C28A 57.1(2) . . . . ?
C27A C28A C29A N2A -55.9(3) . . . . ?
C99 C94 C95 C96 54.2(5) . . . . ?
C94 C95 C96 C97 -55.7(6) . . . . ?
C95 C96 C97 C98 55.2(6) . . . . ?
C96 C97 C98 C99 -56.2(6) . . . . ?
C97 C98 C99 C94 55.4(5) . . . . ?
C95 C94 C99 C98 -53.0(5) . . . . ?
C99A C94A C95A C96A 48.3(9) . . . . ?
C94A C95A C96A C97A -52.6(8) . . . . ?
C95A C96A C97A C98A 52.0(8) . . . . ?
C96A C97A C98A C99A -44.5(9) . . . . ?
C95A C94A C99A C98A -41.6(10) . . . . ?
C97A C98A C99A C94A 38.8(10) . . . . ?

loop_
_exptl_oxdiff_crystal_face_indexfrac_h
_exptl_oxdiff_crystal_face_indexfrac_k
_exptl_oxdiff_crystal_face_indexfrac_l
_exptl_oxdiff_crystal_face_x
_exptl_oxdiff_crystal_face_y
_exptl_oxdiff_crystal_face_z
5.5910 -9.1145 -26.3653 0.0262 0.9979 -0.0589
-10.4649 0.2292 -16.9697 0.0076 0.3356 -0.9420
-14.1059 4.7600 -5.3356 -0.0047 -0.1304 -0.9915
-14.2588 8.8667 10.5852 -0.0184 -0.6627 -0.7487
-0.1581 6.9678 27.1855 -0.0233 -0.9067 0.4212
-0.1164 -19.5998 18.9039 0.9929 -0.0262 0.1163
-13.3002 -2.1681 -3.2485 0.2875 -0.0064 -0.9578
1.4285 19.3836 -18.1676 -0.9995 0.0263 -0.0191
11.5047 -11.1685 15.4219 0.4111 -0.0119 0.9115
-5.1014 18.5678 -20.0029 -0.8709 0.0235 -0.4909
5.5496 -16.4905 -16.0621 0.4304 0.9021 0.0298
10.4505 2.8822 14.3107 -0.1614 -0.3410 0.9261
6.1892 8.6657 17.6123 -0.2949 -0.6202 0.7269
2.2152 12.4239 18.5439 -0.3726 -0.7823 0.4992
0.1356 13.9280 18.4241 -0.3999 -0.8393 0.3682
-2.8252 15.5568 17.5804 -0.4243 -0.8897 0.1685
-8.5912 16.7439 13.3312 -0.4148 -0.8685 -0.2713
11.6835 3.4678 -22.9844 -0.5657 0.6634 0.4899
4.3544 6.3449 -32.0670 -0.6455 0.7557 -0.1109
2.7246 19.0771 0.3456 -0.8310 -0.4507 0.3260
11.3329 6.0423 6.7332 -0.3799 -0.2051 0.9020
0.4437 20.5511 -1.2038 -0.8675 -0.4707 0.1611
-2.3761 21.5470 -3.0597 -0.8778 -0.4766 -0.0479
